data_1507722
loop_
_publ_author_name
'Bandyopadhyay, Anupam'
'Gopi, Hosahudya N.'

_publ_section_title
;
 Hybrid Peptides: Direct Transformation of \a/\a, \b-Unsaturated \g-Hybrid
 Peptides to \a/\g-Hybrid Peptide 12-Helices.
;
_journal_issue 11
_journal_name_full 'Organic letters'
_journal_page_first 2770
_journal_page_last 2773
_journal_paper_doi 10.1021/ol300987d
_journal_volume 14
_journal_year 2012
_chemical_absolute_configuration syn
_chemical_compound_source Synthesis
_chemical_formula_moiety 'C37 H50 N4 O7, (C7 H8)'
_chemical_formula_sum 'C44 H58 N4 O7'
_chemical_formula_weight 754.94
_chemical_name_common 'Alpha-gamma mixed peptide'
_chemical_name_systematic U-dgF-U-dgF
_space_group_IT_number 4
_symmetry_cell_setting monoclinic
_symmetry_Int_Tables_number 4
_symmetry_space_group_name_Hall 'P 2yb'
_symmetry_space_group_name_H-M 'P 1 21 1'
_atom_sites_solution_hydrogens geom
_atom_sites_solution_primary direct
_atom_sites_solution_secondary difmap
_audit_creation_method SHELXL-97
_cell_angle_alpha 90.00
_cell_angle_beta 95.405(17)
_cell_angle_gamma 90.00
_cell_formula_units_Z 2
_cell_length_a 9.541(8)
_cell_length_b 12.369(10)
_cell_length_c 18.060(14)
_cell_measurement_temperature 100(2)
_cell_volume 2122(3)
_computing_structure_refinement 'SHELXL-97 (Sheldrick, 2008)'
_computing_structure_solution 'SHELXS-97 (Sheldrick, 2008)'
_diffrn_ambient_pressure 101.325
_diffrn_ambient_temperature 100(2)
_diffrn_measured_fraction_theta_full 1.000
_diffrn_measured_fraction_theta_max 1.000
_diffrn_radiation_monochromator graphite
_diffrn_radiation_probe x-ray
_diffrn_radiation_type MoK\a
_diffrn_radiation_wavelength 0.71073
_diffrn_reflns_av_R_equivalents 0.1006
_diffrn_reflns_av_sigmaI/netI 0.2006
_diffrn_reflns_limit_h_max 8
_diffrn_reflns_limit_h_min -12
_diffrn_reflns_limit_k_max 16
_diffrn_reflns_limit_k_min -16
_diffrn_reflns_limit_l_max 22
_diffrn_reflns_limit_l_min -24
_diffrn_reflns_number 19532
_diffrn_reflns_theta_full 28.28
_diffrn_reflns_theta_max 28.28
_diffrn_reflns_theta_min 1.13
_diffrn_source 'fine-focus sealed tube'
_diffrn_source_type 'Graphite monochromator'
_exptl_absorpt_coefficient_mu 0.080
_exptl_absorpt_correction_T_max 0.991
_exptl_absorpt_correction_T_min 0.983
_exptl_absorpt_correction_type multi-scan
_exptl_absorpt_process_details SADABS
_exptl_crystal_colour Colorless
_exptl_crystal_density_diffrn 1.182
_exptl_crystal_density_method 'not measured'
_exptl_crystal_description 'Rod shaped'
_exptl_crystal_F_000 812
_exptl_crystal_recrystallization_method Methanol/Toluene
_exptl_crystal_size_max 0.32
_exptl_crystal_size_mid 0.18
_exptl_crystal_size_min 0.11
_refine_diff_density_max 0.682
_refine_diff_density_min -0.504
_refine_diff_density_rms 0.118
_refine_ls_abs_structure_details 'Flack H D (1983), Acta Cryst. A39, 876-881'
_refine_ls_abs_structure_Flack 0.8(18)
_refine_ls_extinction_method none
_refine_ls_goodness_of_fit_ref 0.973
_refine_ls_hydrogen_treatment constr
_refine_ls_matrix_type full
_refine_ls_number_parameters 505
_refine_ls_number_reflns 9672
_refine_ls_number_restraints 1
_refine_ls_restrained_S_all 0.973
_refine_ls_R_factor_all 0.1824
_refine_ls_R_factor_gt 0.0866
_refine_ls_shift/su_max 0.000
_refine_ls_shift/su_mean 0.000
_refine_ls_structure_factor_coef Fsqd
_refine_ls_weighting_details 'calc w=1/[\s^2^(Fo^2^)+(0.1000P)^2^+0.0000P] where P=(Fo^2^+2Fc^2^)/3'
_refine_ls_weighting_scheme calc
_refine_ls_wR_factor_gt 0.1815
_refine_ls_wR_factor_ref 0.2338
_reflns_number_gt 4850
_reflns_number_total 9672
_reflns_threshold_expression >2sigma(I)
_cod_data_source_file ol300987d_si_002.cif
_cod_data_source_block (D1)
_cod_original_sg_symbol_H-M 'P 21'
_cod_database_code 1507722

loop_
_symmetry_equiv_pos_as_xyz
'x, y, z'
'-x, y+1/2, -z'

loop_
_atom_site_label
_atom_site_type_symbol
_atom_site_fract_x
_atom_site_fract_y
_atom_site_fract_z
_atom_site_U_iso_or_equiv
_atom_site_adp_type
_atom_site_occupancy
_atom_site_symmetry_multiplicity
_atom_site_calc_flag
_atom_site_refinement_flags
O1 O 0.2112(4) 0.1205(3) 0.57184(17) 0.0229(8) Uani 1 1 d .
O2 O 0.4047(3) 0.1450(3) 0.50770(17) 0.0252(8) Uani 1 1 d .
O3 O 0.4229(3) 0.1706(3) 0.32742(18) 0.0240(8) Uani 1 1 d .
O4 O 0.1014(3) 0.5514(3) 0.51475(19) 0.0267(8) Uani 1 1 d .
O5 O 0.0713(3) 0.7400(3) 0.64829(17) 0.0248(8) Uani 1 1 d .
O6 O 0.3233(4) 0.8843(3) 0.9186(2) 0.0366(10) Uani 1 1 d .
O7 O 0.2908(5) 1.0047(3) 0.8260(2) 0.0370(10) Uani 1 1 d .
N1 N 0.2056(4) 0.0650(3) 0.4543(2) 0.0207(9) Uani 1 1 d .
H1 H 0.1232 0.0411 0.4613 0.025 Uiso 1 1 calc R
N2 N 0.2216(4) 0.2457(3) 0.3606(2) 0.0190(9) Uani 1 1 d .
H2 H 0.1422 0.2339 0.3781 0.023 Uiso 1 1 calc R
N3 N 0.2955(4) 0.6584(3) 0.5154(2) 0.0199(9) Uani 1 1 d .
H3 H 0.3824 0.6614 0.5066 0.024 Uiso 1 1 calc R
N4 N 0.2855(4) 0.6640(3) 0.6753(2) 0.0206(9) Uani 1 1 d .
H4 H 0.3665 0.6501 0.6603 0.025 Uiso 1 1 calc R
C1 C 0.2581(6) 0.1938(5) 0.6336(3) 0.0277(13) Uani 1 1 d .
C2 C 0.3972(6) 0.1542(6) 0.6738(3) 0.0411(15) Uani 1 1 d .
H2A H 0.3889 0.0792 0.6863 0.062 Uiso 1 1 calc R
H2B H 0.4185 0.1955 0.7185 0.062 Uiso 1 1 calc R
H2C H 0.4714 0.1631 0.6419 0.062 Uiso 1 1 calc R
C3 C 0.1400(6) 0.1836(5) 0.6830(3) 0.0359(14) Uani 1 1 d .
H3A H 0.0539 0.2087 0.6568 0.054 Uiso 1 1 calc R
H3B H 0.1611 0.2263 0.7271 0.054 Uiso 1 1 calc R
H3C H 0.1296 0.1092 0.6967 0.054 Uiso 1 1 calc R
C4 C 0.2679(7) 0.3088(5) 0.6043(3) 0.0378(15) Uani 1 1 d .
H4A H 0.3397 0.3123 0.5706 0.057 Uiso 1 1 calc R
H4B H 0.2910 0.3573 0.6452 0.057 Uiso 1 1 calc R
H4C H 0.1791 0.3293 0.5788 0.057 Uiso 1 1 calc R
C5 C 0.2834(5) 0.1127(4) 0.5113(3) 0.0225(11) Uani 1 1 d .
C6 C 0.2560(5) 0.0527(4) 0.3816(2) 0.0185(11) Uani 1 1 d .
C7 C 0.3751(5) -0.0303(4) 0.3813(3) 0.0231(11) Uani 1 1 d .
H7A H 0.4527 -0.0081 0.4156 0.035 Uiso 1 1 calc R
H7B H 0.4053 -0.0353 0.3322 0.035 Uiso 1 1 calc R
H7C H 0.3418 -0.0997 0.3959 0.035 Uiso 1 1 calc R
C8 C 0.1320(5) 0.0141(4) 0.3281(3) 0.0217(11) Uani 1 1 d .
H8A H 0.1019 -0.0558 0.3434 0.033 Uiso 1 1 calc R
H8B H 0.1607 0.0096 0.2787 0.033 Uiso 1 1 calc R
H8C H 0.0555 0.0645 0.3288 0.033 Uiso 1 1 calc R
C9 C 0.3082(5) 0.1615(4) 0.3549(3) 0.0198(11) Uani 1 1 d .
C10 C 0.2528(5) 0.3551(4) 0.3393(3) 0.0217(11) Uani 1 1 d .
H10 H 0.3548 0.3627 0.3383 0.026 Uiso 1 1 calc R
C11 C 0.1803(6) 0.3821(4) 0.2617(3) 0.0258(12) Uani 1 1 d .
H11A H 0.0796 0.3869 0.2648 0.031 Uiso 1 1 calc R
H11B H 0.2125 0.4525 0.2467 0.031 Uiso 1 1 calc R
C12 C 0.2080(6) 0.3009(4) 0.2033(3) 0.0250(12) Uani 1 1 d .
C13 C 0.1092(6) 0.2174(5) 0.1830(3) 0.0327(13) Uani 1 1 d .
H13 H 0.0243 0.2158 0.2044 0.039 Uiso 1 1 calc R
C14 C 0.1371(6) 0.1390(5) 0.1324(3) 0.0354(14) Uani 1 1 d .
H14 H 0.0713 0.0847 0.1203 0.042 Uiso 1 1 calc R
C15 C 0.2611(6) 0.1400(5) 0.0994(3) 0.0315(13) Uani 1 1 d .
H15 H 0.2797 0.0867 0.0654 0.038 Uiso 1 1 calc R
C16 C 0.3588(6) 0.2219(5) 0.1174(3) 0.0327(13) Uani 1 1 d .
H16 H 0.4423 0.2237 0.0947 0.039 Uiso 1 1 calc R
C17 C 0.3327(5) 0.2995(5) 0.1683(3) 0.0293(13) Uani 1 1 d .
H17 H 0.3998 0.3529 0.1800 0.035 Uiso 1 1 calc R
C18 C 0.2047(5) 0.4293(4) 0.3975(3) 0.0221(11) Uani 1 1 d .
H18 H 0.1099 0.4261 0.4054 0.026 Uiso 1 1 calc R
C19 C 0.2839(5) 0.4995(4) 0.4393(3) 0.0226(11) Uani 1 1 d .
H19 H 0.3799 0.5042 0.4346 0.027 Uiso 1 1 calc R
C20 C 0.2191(5) 0.5703(4) 0.4934(3) 0.0189(11) Uani 1 1 d .
C21 C 0.2347(5) 0.7492(4) 0.5537(3) 0.0181(10) Uani 1 1 d .
C22 C 0.3512(5) 0.8348(4) 0.5674(3) 0.0237(11) Uani 1 1 d .
H22A H 0.4288 0.8047 0.5985 0.036 Uiso 1 1 calc R
H22B H 0.3148 0.8964 0.5917 0.036 Uiso 1 1 calc R
H22C H 0.3828 0.8566 0.5208 0.036 Uiso 1 1 calc R
C23 C 0.1110(5) 0.7962(4) 0.5044(3) 0.0227(11) Uani 1 1 d .
H23A H 0.1398 0.8109 0.4558 0.034 Uiso 1 1 calc R
H23B H 0.0806 0.8621 0.5260 0.034 Uiso 1 1 calc R
H23C H 0.0348 0.7453 0.5003 0.034 Uiso 1 1 calc R
C24 C 0.1887(5) 0.7162(4) 0.6286(3) 0.0186(10) Uani 1 1 d .
C25 C 0.2583(5) 0.6306(4) 0.7493(3) 0.0221(11) Uani 1 1 d .
H25 H 0.1604 0.6060 0.7470 0.027 Uiso 1 1 calc R
C26 C 0.3533(5) 0.5336(4) 0.7738(3) 0.0235(12) Uani 1 1 d .
H26A H 0.3569 0.4843 0.7322 0.028 Uiso 1 1 calc R
H26B H 0.4482 0.5592 0.7878 0.028 Uiso 1 1 calc R
C27 C 0.3012(5) 0.4740(4) 0.8380(3) 0.0223(11) Uani 1 1 d .
C28 C 0.3835(6) 0.4636(5) 0.9066(3) 0.0308(13) Uani 1 1 d .
H28 H 0.4720 0.4956 0.9129 0.037 Uiso 1 1 calc R
C29 C 0.3350(7) 0.4068(5) 0.9645(3) 0.0415(16) Uani 1 1 d .
H29 H 0.3916 0.3999 1.0091 0.050 Uiso 1 1 calc R
C30 C 0.2037(6) 0.3600(5) 0.9573(3) 0.0349(14) Uani 1 1 d .
H30 H 0.1717 0.3223 0.9969 0.042 Uiso 1 1 calc R
C31 C 0.1182(6) 0.3691(5) 0.8901(3) 0.0380(14) Uani 1 1 d .
H31 H 0.0290 0.3381 0.8847 0.046 Uiso 1 1 calc R
C32 C 0.1690(6) 0.4249(4) 0.8320(3) 0.0310(13) Uani 1 1 d .
H32 H 0.1130 0.4299 0.7871 0.037 Uiso 1 1 calc R
C33 C 0.2760(5) 0.7212(5) 0.8059(3) 0.0253(12) Uani 1 1 d .
H33 H 0.2777 0.7012 0.8556 0.030 Uiso 1 1 calc R
C34 C 0.2893(5) 0.8245(4) 0.7924(3) 0.0253(12) Uani 1 1 d .
H34 H 0.2884 0.8481 0.7434 0.030 Uiso 1 1 calc R
C35 C 0.3057(6) 0.9045(4) 0.8536(3) 0.0275(13) Uani 1 1 d .
C36 C 0.3066(7) 1.0941(5) 0.8800(3) 0.0456(17) Uani 1 1 d .
H36A H 0.2635 1.0740 0.9245 0.055 Uiso 1 1 calc R
H36B H 0.2580 1.1575 0.8589 0.055 Uiso 1 1 calc R
C37 C 0.4600(8) 1.1211(5) 0.9002(3) 0.0535(19) Uani 1 1 d .
H37A H 0.5059 1.0611 0.9260 0.080 Uiso 1 1 calc R
H37B H 0.4670 1.1837 0.9317 0.080 Uiso 1 1 calc R
H37C H 0.5045 1.1357 0.8557 0.080 Uiso 1 1 calc R
C38 C 0.8629(7) 0.1468(6) 0.8821(4) 0.056(2) Uani 1 1 d .
C39 C 0.8445(7) 0.1746(5) 0.8092(4) 0.0524(19) Uani 1 1 d .
H39 H 0.8826 0.1305 0.7745 0.063 Uiso 1 1 calc R
C40 C 0.7687(8) 0.2689(6) 0.7839(4) 0.055(2) Uani 1 1 d .
H40 H 0.7538 0.2852 0.7335 0.066 Uiso 1 1 calc R
C41 C 0.7193(7) 0.3338(6) 0.8357(4) 0.0479(17) Uani 1 1 d .
H41 H 0.6712 0.3966 0.8207 0.058 Uiso 1 1 calc R
C42 C 0.7387(7) 0.3087(6) 0.9100(4) 0.0482(17) Uani 1 1 d .
H42 H 0.7055 0.3553 0.9447 0.058 Uiso 1 1 calc R
C43 C 0.8055(7) 0.2170(6) 0.9327(4) 0.0527(19) Uani 1 1 d .
H43 H 0.8141 0.1997 0.9831 0.063 Uiso 1 1 calc R
C44 C 0.9378(9) 0.0477(7) 0.9104(5) 0.085(3) Uani 1 1 d .
H44A H 0.8706 -0.0085 0.9168 0.128 Uiso 1 1 calc R
H44B H 0.9899 0.0630 0.9573 0.128 Uiso 1 1 calc R
H44C H 1.0014 0.0245 0.8754 0.128 Uiso 1 1 calc R

loop_
_atom_site_aniso_label
_atom_site_aniso_U_11
_atom_site_aniso_U_22
_atom_site_aniso_U_33
_atom_site_aniso_U_23
_atom_site_aniso_U_13
_atom_site_aniso_U_12
O1 0.0155(19) 0.025(2) 0.0287(19) -0.0036(16) 0.0035(14) -0.0031(15)
O2 0.0066(17) 0.031(2) 0.0372(19) 0.0003(16) -0.0005(14) -0.0049(15)
O3 0.0085(18) 0.030(2) 0.0333(18) 0.0034(16) 0.0019(13) -0.0005(15)
O4 0.0059(18) 0.026(2) 0.048(2) -0.0009(17) 0.0056(15) -0.0015(15)
O5 0.0106(19) 0.027(2) 0.037(2) 0.0014(17) 0.0033(14) 0.0046(15)
O6 0.042(3) 0.034(2) 0.034(2) -0.0041(19) 0.0039(17) -0.005(2)
O7 0.045(3) 0.024(2) 0.040(2) -0.0058(18) -0.0080(18) 0.0037(19)
N1 0.009(2) 0.018(2) 0.034(2) 0.0018(19) -0.0009(16) -0.0039(16)
N2 0.009(2) 0.016(2) 0.032(2) -0.0005(19) 0.0051(16) -0.0025(16)
N3 0.010(2) 0.017(2) 0.032(2) -0.0019(19) 0.0008(16) 0.0030(17)
N4 0.009(2) 0.024(2) 0.030(2) 0.0027(19) 0.0041(16) 0.0041(17)
C1 0.017(3) 0.038(4) 0.028(3) -0.010(2) -0.001(2) 0.002(2)
C2 0.018(3) 0.064(4) 0.038(3) -0.007(3) -0.009(2) 0.003(3)
C3 0.026(3) 0.047(4) 0.035(3) -0.003(3) 0.007(2) 0.001(3)
C4 0.033(4) 0.034(4) 0.046(3) -0.015(3) 0.003(3) -0.008(3)
C5 0.020(3) 0.018(3) 0.029(3) 0.001(2) 0.002(2) -0.002(2)
C6 0.014(3) 0.019(3) 0.022(2) -0.001(2) -0.0031(18) 0.001(2)
C7 0.012(3) 0.021(3) 0.036(3) 0.001(2) 0.004(2) 0.003(2)
C8 0.012(3) 0.020(3) 0.033(3) 0.000(2) -0.002(2) -0.002(2)
C9 0.010(2) 0.021(3) 0.028(3) -0.003(2) 0.0000(19) -0.003(2)
C10 0.013(3) 0.018(3) 0.033(3) 0.002(2) 0.001(2) 0.003(2)
C11 0.023(3) 0.024(3) 0.030(3) 0.004(2) 0.004(2) 0.001(2)
C12 0.019(3) 0.023(3) 0.032(3) 0.007(2) 0.002(2) 0.004(2)
C13 0.022(3) 0.036(4) 0.040(3) 0.002(3) 0.002(2) -0.002(3)
C14 0.034(4) 0.035(4) 0.037(3) 0.003(3) 0.003(2) -0.005(3)
C15 0.031(3) 0.034(3) 0.028(3) 0.003(2) -0.002(2) 0.008(3)
C16 0.024(3) 0.045(4) 0.029(3) 0.006(3) 0.002(2) 0.010(3)
C17 0.012(3) 0.038(4) 0.038(3) 0.007(3) 0.004(2) -0.005(2)
C18 0.016(3) 0.014(3) 0.036(3) 0.003(2) 0.002(2) 0.002(2)
C19 0.014(3) 0.022(3) 0.032(3) -0.003(2) 0.003(2) 0.002(2)
C20 0.011(3) 0.014(3) 0.031(3) 0.003(2) 0.0005(19) -0.0003(19)
C21 0.008(2) 0.015(3) 0.031(3) 0.000(2) -0.0008(18) 0.0028(19)
C22 0.011(3) 0.022(3) 0.039(3) 0.004(2) 0.002(2) -0.001(2)
C23 0.012(3) 0.021(3) 0.034(3) 0.002(2) -0.001(2) -0.003(2)
C24 0.011(2) 0.016(3) 0.028(3) -0.004(2) -0.0014(19) 0.0027(19)
C25 0.013(3) 0.022(3) 0.031(3) 0.004(2) 0.0020(19) -0.003(2)
C26 0.017(3) 0.023(3) 0.030(3) -0.002(2) 0.005(2) 0.005(2)
C27 0.014(3) 0.018(3) 0.034(3) 0.001(2) 0.002(2) 0.001(2)
C28 0.024(3) 0.031(3) 0.036(3) 0.003(3) -0.006(2) -0.004(2)
C29 0.042(4) 0.044(4) 0.036(3) 0.013(3) -0.006(3) -0.009(3)
C30 0.032(4) 0.031(3) 0.042(3) 0.005(3) 0.007(3) -0.004(3)
C31 0.023(3) 0.032(3) 0.058(4) 0.008(3) -0.003(3) 0.001(3)
C32 0.021(3) 0.021(3) 0.050(3) 0.008(3) -0.003(2) 0.000(2)
C33 0.008(2) 0.034(3) 0.034(3) 0.002(3) 0.0021(19) 0.005(2)
C34 0.019(3) 0.027(3) 0.029(3) 0.001(2) -0.005(2) -0.001(2)
C35 0.022(3) 0.023(3) 0.038(3) 0.004(3) 0.005(2) 0.002(2)
C36 0.049(4) 0.033(4) 0.052(4) -0.011(3) -0.011(3) 0.010(3)
C37 0.068(5) 0.035(4) 0.055(4) -0.009(3) -0.007(3) -0.011(3)
C38 0.024(4) 0.055(5) 0.087(5) 0.022(4) 0.000(3) -0.020(3)
C39 0.042(4) 0.028(4) 0.092(6) -0.017(4) 0.029(4) -0.017(3)
C40 0.063(5) 0.038(4) 0.068(5) -0.008(4) 0.022(4) -0.017(4)
C41 0.045(4) 0.033(4) 0.067(5) -0.006(3) 0.010(3) -0.007(3)
C42 0.040(4) 0.047(4) 0.059(4) -0.011(4) 0.009(3) -0.010(3)
C43 0.028(4) 0.065(5) 0.065(4) 0.006(4) 0.006(3) -0.019(4)
C44 0.045(5) 0.077(6) 0.132(8) 0.006(6) -0.005(5) -0.004(5)

loop_
_atom_type_symbol
_atom_type_description
_atom_type_scat_dispersion_real
_atom_type_scat_dispersion_imag
_atom_type_scat_source
C C 0.0033 0.0016 'International Tables Vol C Tables 4.2.6.8 and 6.1.1.4'
H H 0.0000 0.0000 'International Tables Vol C Tables 4.2.6.8 and 6.1.1.4'
N N 0.0061 0.0033 'International Tables Vol C Tables 4.2.6.8 and 6.1.1.4'
O O 0.0106 0.0060 'International Tables Vol C Tables 4.2.6.8 and 6.1.1.4'

loop_
_geom_angle_atom_site_label_1
_geom_angle_atom_site_label_2
_geom_angle_atom_site_label_3
_geom_angle
C5 O1 C1 121.0(4)
C35 O7 C36 116.6(4)
C5 N1 C6 122.2(4)
C5 N1 H1 118.9
C6 N1 H1 118.9
C9 N2 C10 124.2(4)
C9 N2 H2 117.9
C10 N2 H2 117.9
C20 N3 C21 122.0(4)
C20 N3 H3 119.0
C21 N3 H3 119.0
C24 N4 C25 122.7(4)
C24 N4 H4 118.6
C25 N4 H4 118.6
O1 C1 C3 101.9(4)
O1 C1 C4 109.6(4)
C3 C1 C4 110.9(5)
O1 C1 C2 110.5(4)
C3 C1 C2 110.8(4)
C4 C1 C2 112.6(5)
C1 C2 H2A 109.5
C1 C2 H2B 109.5
H2A C2 H2B 109.5
C1 C2 H2C 109.5
H2A C2 H2C 109.5
H2B C2 H2C 109.5
C1 C3 H3A 109.5
C1 C3 H3B 109.5
H3A C3 H3B 109.5
C1 C3 H3C 109.5
H3A C3 H3C 109.5
H3B C3 H3C 109.5
C1 C4 H4A 109.5
C1 C4 H4B 109.5
H4A C4 H4B 109.5
C1 C4 H4C 109.5
H4A C4 H4C 109.5
H4B C4 H4C 109.5
O2 C5 N1 123.6(5)
O2 C5 O1 125.0(4)
N1 C5 O1 111.3(4)
N1 C6 C9 109.9(4)
N1 C6 C7 112.6(4)
C9 C6 C7 109.0(4)
N1 C6 C8 107.6(4)
C9 C6 C8 109.2(4)
C7 C6 C8 108.5(4)
C6 C7 H7A 109.5
C6 C7 H7B 109.5
H7A C7 H7B 109.5
C6 C7 H7C 109.5
H7A C7 H7C 109.5
H7B C7 H7C 109.5
C6 C8 H8A 109.5
C6 C8 H8B 109.5
H8A C8 H8B 109.5
C6 C8 H8C 109.5
H8A C8 H8C 109.5
H8B C8 H8C 109.5
O3 C9 N2 122.1(5)
O3 C9 C6 121.9(4)
N2 C9 C6 116.0(4)
N2 C10 C18 107.6(4)
N2 C10 C11 111.1(4)
C18 C10 C11 111.4(4)
N2 C10 H10 108.9
C18 C10 H10 108.9
C11 C10 H10 108.9
C12 C11 C10 113.7(4)
C12 C11 H11A 108.8
C10 C11 H11A 108.8
C12 C11 H11B 108.8
C10 C11 H11B 108.8
H11A C11 H11B 107.7
C17 C12 C13 116.5(5)
C17 C12 C11 122.7(5)
C13 C12 C11 120.7(5)
C14 C13 C12 121.2(5)
C14 C13 H13 119.4
C12 C13 H13 119.4
C15 C14 C13 120.6(6)
C15 C14 H14 119.7
C13 C14 H14 119.7
C14 C15 C16 119.4(5)
C14 C15 H15 120.3
C16 C15 H15 120.3
C17 C16 C15 120.4(5)
C17 C16 H16 119.8
C15 C16 H16 119.8
C16 C17 C12 121.9(5)
C16 C17 H17 119.1
C12 C17 H17 119.1
C19 C18 C10 126.8(5)
C19 C18 H18 116.6
C10 C18 H18 116.6
C18 C19 C20 120.3(5)
C18 C19 H19 119.8
C20 C19 H19 119.8
O4 C20 N3 122.6(5)
O4 C20 C19 122.4(4)
N3 C20 C19 114.9(4)
N3 C21 C24 112.0(4)
N3 C21 C23 109.6(4)
C24 C21 C23 110.5(4)
N3 C21 C22 106.9(4)
C24 C21 C22 107.8(4)
C23 C21 C22 109.8(4)
C21 C22 H22A 109.5
C21 C22 H22B 109.5
H22A C22 H22B 109.5
C21 C22 H22C 109.5
H22A C22 H22C 109.5
H22B C22 H22C 109.5
C21 C23 H23A 109.5
C21 C23 H23B 109.5
H23A C23 H23B 109.5
C21 C23 H23C 109.5
H23A C23 H23C 109.5
H23B C23 H23C 109.5
O5 C24 N4 121.0(4)
O5 C24 C21 122.4(4)
N4 C24 C21 116.5(4)
N4 C25 C33 113.2(4)
N4 C25 C26 109.6(4)
C33 C25 C26 110.8(4)
N4 C25 H25 107.6
C33 C25 H25 107.6
C26 C25 H25 107.6
C27 C26 C25 112.1(4)
C27 C26 H26A 109.2
C25 C26 H26A 109.2
C27 C26 H26B 109.2
C25 C26 H26B 109.2
H26A C26 H26B 107.9
C32 C27 C28 117.0(5)
C32 C27 C26 121.2(5)
C28 C27 C26 121.8(5)
C29 C28 C27 121.0(5)
C29 C28 H28 119.5
C27 C28 H28 119.5
C30 C29 C28 120.8(5)
C30 C29 H29 119.6
C28 C29 H29 119.6
C29 C30 C31 120.0(5)
C29 C30 H30 120.0
C31 C30 H30 120.0
C32 C31 C30 118.7(6)
C32 C31 H31 120.6
C30 C31 H31 120.6
C31 C32 C27 122.5(5)
C31 C32 H32 118.7
C27 C32 H32 118.7
C34 C33 C25 127.0(5)
C34 C33 H33 116.5
C25 C33 H33 116.5
C33 C34 C35 121.2(5)
C33 C34 H34 119.4
C35 C34 H34 119.4
O6 C35 O7 123.9(5)
O6 C35 C34 126.1(5)
O7 C35 C34 109.9(4)
O7 C36 C37 111.2(5)
O7 C36 H36A 109.4
C37 C36 H36A 109.4
O7 C36 H36B 109.4
C37 C36 H36B 109.4
H36A C36 H36B 108.0
C36 C37 H37A 109.5
C36 C37 H37B 109.5
H37A C37 H37B 109.5
C36 C37 H37C 109.5
H37A C37 H37C 109.5
H37B C37 H37C 109.5
C39 C38 C43 116.8(7)
C39 C38 C44 123.9(8)
C43 C38 C44 119.3(7)
C38 C39 C40 122.3(7)
C38 C39 H39 118.8
C40 C39 H39 118.8
C41 C40 C39 117.6(7)
C41 C40 H40 121.2
C39 C40 H40 121.2
C40 C41 C42 121.3(7)
C40 C41 H41 119.4
C42 C41 H41 119.4
C43 C42 C41 120.3(7)
C43 C42 H42 119.8
C41 C42 H42 119.8
C42 C43 C38 121.5(7)
C42 C43 H43 119.2
C38 C43 H43 119.2
C38 C44 H44A 109.5
C38 C44 H44B 109.5
H44A C44 H44B 109.5
C38 C44 H44C 109.5
H44A C44 H44C 109.5
H44B C44 H44C 109.5

loop_
_geom_bond_atom_site_label_1
_geom_bond_atom_site_label_2
_geom_bond_distance
O1 C5 1.349(6)
O1 C1 1.475(6)
O2 C5 1.232(6)
O3 C9 1.248(6)
O4 C20 1.243(6)
O5 C24 1.242(6)
O6 C35 1.197(6)
O7 C35 1.339(7)
O7 C36 1.472(7)
N1 C5 1.346(6)
N1 C6 1.448(6)
N1 H1 0.8600
N2 C9 1.339(6)
N2 C10 1.446(6)
N2 H2 0.8600
N3 C20 1.350(6)
N3 C21 1.467(6)
N3 H3 0.8600
N4 C24 1.355(6)
N4 C25 1.444(6)
N4 H4 0.8600
C1 C3 1.508(7)
C1 C4 1.523(8)
C1 C2 1.532(7)
C2 H2A 0.9600
C2 H2B 0.9600
C2 H2C 0.9600
C3 H3A 0.9600
C3 H3B 0.9600
C3 H3C 0.9600
C4 H4A 0.9600
C4 H4B 0.9600
C4 H4C 0.9600
C6 C9 1.529(7)
C6 C7 1.532(7)
C6 C8 1.532(6)
C7 H7A 0.9600
C7 H7B 0.9600
C7 H7C 0.9600
C8 H8A 0.9600
C8 H8B 0.9600
C8 H8C 0.9600
C10 C18 1.500(7)
C10 C11 1.539(6)
C10 H10 0.9800
C11 C12 1.499(7)
C11 H11A 0.9700
C11 H11B 0.9700
C12 C17 1.399(7)
C12 C13 1.422(7)
C13 C14 1.377(8)
C13 H13 0.9300
C14 C15 1.373(8)
C14 H14 0.9300
C15 C16 1.394(8)
C15 H15 0.9300
C16 C17 1.368(8)
C16 H16 0.9300
C17 H17 0.9300
C18 C19 1.336(7)
C18 H18 0.9300
C19 C20 1.488(7)
C19 H19 0.9300
C21 C24 1.517(7)
C21 C23 1.525(6)
C21 C22 1.539(7)
C22 H22A 0.9600
C22 H22B 0.9600
C22 H22C 0.9600
C23 H23A 0.9600
C23 H23B 0.9600
C23 H23C 0.9600
C25 C33 1.516(7)
C25 C26 1.543(7)
C25 H25 0.9800
C26 C27 1.498(7)
C26 H26A 0.9700
C26 H26B 0.9700
C27 C32 1.395(7)
C27 C28 1.409(7)
C28 C29 1.376(8)
C28 H28 0.9300
C29 C30 1.374(8)
C29 H29 0.9300
C30 C31 1.402(8)
C30 H30 0.9300
C31 C32 1.382(8)
C31 H31 0.9300
C32 H32 0.9300
C33 C34 1.310(8)
C33 H33 0.9300
C34 C35 1.480(7)
C34 H34 0.9300
C36 C37 1.512(9)
C36 H36A 0.9700
C36 H36B 0.9700
C37 H37A 0.9600
C37 H37B 0.9600
C37 H37C 0.9600
C38 C39 1.355(10)
C38 C43 1.409(10)
C38 C44 1.485(11)
C39 C40 1.425(10)
C39 H39 0.9300
C40 C41 1.350(9)
C40 H40 0.9300
C41 C42 1.372(9)
C41 H41 0.9300
C42 C43 1.346(10)
C42 H42 0.9300
C43 H43 0.9300
C44 H44A 0.9600
C44 H44B 0.9600
C44 H44C 0.9600

loop_
_cod_related_entry_id
_cod_related_entry_code
_cod_related_entry_database
1 30651910 ChemSpider
